data_4083153
loop_
_publ_author_name
'Naziruddin, Abbas Raja'
'Kuo, Chia-Liang'
'Lin, Wan-Jung'
'Lo, Wei-Hao'
'Lee, Chen-Shiang'
'Sun, Bian-Jian'
'Chang, A. Hsiu Hwa'
'Hwang, Wen-Shu'

_publ_section_title
;
 Ruthenium Complexes Bearing Unsymmetric CNC&#x2032; Pincer Ligands:
 Molecular Structures and Electronic Properties
;
_journal_issue 10
_journal_name_full Organometallics
_journal_page_first 2575
_journal_paper_doi 10.1021/om500205p
_journal_volume 33
_journal_year 2014
_chemical_formula_sum 'C48 H58 F12 N10 P2 Ru'
_chemical_formula_weight 1166.05
_chemical_name_systematic
; 
 ? 
;
_space_group_IT_number 2
_symmetry_cell_setting triclinic
_symmetry_space_group_name_Hall '-P 1'
_symmetry_space_group_name_H-M 'P -1'
_atom_sites_solution_hydrogens geom
_atom_sites_solution_primary direct
_atom_sites_solution_secondary difmap
_audit_creation_method SHELXL-97
_cell_angle_alpha 82.1950(10)
_cell_angle_beta 80.3970(10)
_cell_angle_gamma 82.7680(10)
_cell_formula_units_Z 2
_cell_length_a 12.6724(4)
_cell_length_b 14.0886(5)
_cell_length_c 15.8147(5)
_cell_measurement_reflns_used 7062
_cell_measurement_temperature 296(2)
_cell_measurement_theta_max 26.97
_cell_measurement_theta_min 2.23
_cell_volume 2742.70(16)
_computing_cell_refinement 'Bruker SAINT'
_computing_data_collection 'Bruker APEX2'
_computing_data_reduction 'Bruker SAINT'
_computing_molecular_graphics 'Bruker SHELXTL'
_computing_publication_material 'Bruker SHELXTL'
_computing_structure_refinement 'SHELXL-97 (Sheldrick, 2008)'
_computing_structure_solution 'SHELXS-97 (Sheldrick, 2008)'
_diffrn_ambient_temperature 296(2)
_diffrn_measured_fraction_theta_full 0.996
_diffrn_measured_fraction_theta_max 0.996
_diffrn_measurement_device_type 'CCD area detector'
_diffrn_measurement_method 'phi and omega scans'
_diffrn_radiation_monochromator graphite
_diffrn_radiation_source 'fine-focus sealed tube'
_diffrn_radiation_type MoK\a
_diffrn_radiation_wavelength 0.71073
_diffrn_reflns_av_R_equivalents 0.0417
_diffrn_reflns_av_sigmaI/netI 0.0643
_diffrn_reflns_limit_h_max 17
_diffrn_reflns_limit_h_min -17
_diffrn_reflns_limit_k_max 19
_diffrn_reflns_limit_k_min -19
_diffrn_reflns_limit_l_max 21
_diffrn_reflns_limit_l_min -20
_diffrn_reflns_number 33460
_diffrn_reflns_theta_full 28.99
_diffrn_reflns_theta_max 28.99
_diffrn_reflns_theta_min 1.31
_exptl_absorpt_coefficient_mu 0.427
_exptl_absorpt_correction_T_max 0.8476
_exptl_absorpt_correction_T_min 0.7540
_exptl_absorpt_correction_type multi-scan
_exptl_absorpt_process_details SADABS
_exptl_crystal_colour yellow
_exptl_crystal_density_diffrn 1.412
_exptl_crystal_density_method 'not measured'
_exptl_crystal_description block
_exptl_crystal_F_000 1196
_exptl_crystal_size_max 0.70
_exptl_crystal_size_mid 0.70
_exptl_crystal_size_min 0.40
_platon_squeeze_details
;
;
_refine_diff_density_max 1.502
_refine_diff_density_min -1.174
_refine_diff_density_rms 0.109
_refine_ls_extinction_method none
_refine_ls_goodness_of_fit_ref 1.085
_refine_ls_hydrogen_treatment constr
_refine_ls_matrix_type full
_refine_ls_number_parameters 684
_refine_ls_number_reflns 14540
_refine_ls_number_restraints 7
_refine_ls_restrained_S_all 1.109
_refine_ls_R_factor_all 0.0813
_refine_ls_R_factor_gt 0.0603
_refine_ls_shift/su_max 0.001
_refine_ls_shift/su_mean 0.000
_refine_ls_structure_factor_coef Fsqd
_refine_ls_weighting_details 'calc w=1/[\s^2^(Fo^2^)+(0.0988P)^2^+0.6857P] where P=(Fo^2^+2Fc^2^)/3'
_refine_ls_weighting_scheme calc
_refine_ls_wR_factor_gt 0.1658
_refine_ls_wR_factor_ref 0.1795
_reflns_number_gt 10876
_reflns_number_total 14540
_reflns_threshold_expression >2sigma(I)
_cod_data_source_file om500205p_si_002.cif
_cod_data_source_block RuL2PF6
_cod_depositor_comments
;
The following automatic conversions were performed:

'_symmetry_cell_setting' value 'Triclinic' changed to 'triclinic'
according to
/usr/data/users/saulius/crontab/automatic-downloads/rss-feeds/ACS/lib/dictionaries/cif_core.dic
dictionary named 'cif_core.dic' version 2.4.2 from 2011-04-26.

Automatic conversion script
Id: cif_fix_values 2281 2013-09-26 08:29:07Z andrius 

 Adding full bibliography for 4083152--4083155.cif.
;
_cod_original_sg_symbol_H-M 'P-1   '
_cod_database_code 4083153

loop_
_symmetry_equiv_pos_as_xyz
'x, y, z'
'-x, -y, -z'

loop_
_atom_site_label
_atom_site_type_symbol
_atom_site_fract_x
_atom_site_fract_y
_atom_site_fract_z
_atom_site_U_iso_or_equiv
_atom_site_adp_type
_atom_site_occupancy
_atom_site_symmetry_multiplicity
_atom_site_calc_flag
_atom_site_refinement_flags
_atom_site_disorder_assembly
_atom_site_disorder_group
F11 F 0.1749(11) 0.3492(7) 0.6990(5) 0.319(8) Uani 1 1 d D A 1
Ru1 Ru 0.66346(2) 0.727308(18) 0.724834(17) 0.02183(9) Uani 1 1 d . B 1
P2 P 0.24187(11) 0.36114(11) 0.76513(8) 0.0530(3) Uani 1 1 d . A 1
P1 P 0.71143(13) 0.19140(8) 0.67033(9) 0.0574(4) Uani 1 1 d . C 1
N1 N 0.6114(2) 0.67776(19) 0.62334(18) 0.0229(5) Uani 1 1 d . B 1
N6 N 0.7009(2) 0.7797(2) 0.83085(19) 0.0279(6) Uani 1 1 d . B 1
N8 N 0.8569(2) 0.7788(2) 0.56951(19) 0.0266(6) Uani 1 1 d . B 1
N5 N 0.5038(2) 0.9209(2) 0.71262(19) 0.0281(6) Uani 1 1 d . B 1
N2 N 0.7553(2) 0.51932(19) 0.70662(19) 0.0250(6) Uani 1 1 d . B 1
F3 F 0.8191(3) 0.2441(3) 0.6567(3) 0.0877(11) Uani 1 1 d . C 1
F5 F 0.6833(3) 0.2496(3) 0.5825(2) 0.0875(12) Uani 1 1 d . C 1
F1 F 0.7739(4) 0.1073(2) 0.6207(2) 0.0894(12) Uani 1 1 d . C 1
F4 F 0.6036(4) 0.1408(3) 0.6796(2) 0.0954(13) Uani 1 1 d . C 1
F6 F 0.7361(4) 0.1349(2) 0.7589(2) 0.1059(16) Uani 1 1 d . C 1
F2 F 0.6501(4) 0.2766(2) 0.7219(3) 0.1017(14) Uani 1 1 d . C 1
C10 C 0.5586(3) 0.8384(2) 0.6863(2) 0.0261(7) Uani 1 1 d . B 1
C3 C 0.5628(3) 0.6365(3) 0.4680(2) 0.0340(8) Uani 1 1 d . B 1
H3 H 0.5520 0.6233 0.4142 0.041 Uiso 1 1 calc R B 1
C7 C 0.7731(3) 0.6021(2) 0.7347(2) 0.0244(7) Uani 1 1 d . B 1
C12 C 0.4371(3) 0.9641(3) 0.6534(2) 0.0319(8) Uani 1 1 d . B 1
C9 C 0.9114(3) 0.4843(3) 0.7509(2) 0.0306(8) Uani 1 1 d . B 1
H9 H 0.9763 0.4529 0.7649 0.037 Uiso 1 1 calc R B 1
C1 C 0.5586(3) 0.7453(2) 0.5710(2) 0.0260(7) Uani 1 1 d . B 1
C2 C 0.5378(3) 0.7275(3) 0.4917(2) 0.0317(8) Uani 1 1 d . B 1
H2 H 0.5072 0.7767 0.4550 0.038 Uiso 1 1 calc R B 1
C11 C 0.4500(3) 0.9076(2) 0.5864(2) 0.0285(7) Uani 1 1 d . B 1
C8 C 0.8388(3) 0.4471(2) 0.7164(2) 0.0298(7) Uani 1 1 d . B 1
H8 H 0.8433 0.3847 0.7019 0.036 Uiso 1 1 calc R B 1
C6 C 0.6596(3) 0.5076(2) 0.6717(2) 0.0277(7) Uani 1 1 d . B 1
H6A H 0.6001 0.5035 0.7189 0.033 Uiso 1 1 calc R B 1
H6B H 0.6710 0.4467 0.6476 0.033 Uiso 1 1 calc R B 1
C5 C 0.6273(3) 0.5862(2) 0.6030(2) 0.0256(7) Uani 1 1 d . B 1
C4 C 0.6047(3) 0.5640(3) 0.5264(3) 0.0330(8) Uani 1 1 d . B 1
H4 H 0.6173 0.5007 0.5134 0.040 Uiso 1 1 calc R B 1
N4 N 0.5269(2) 0.8318(2) 0.60736(18) 0.0251(6) Uani 1 1 d . B 1
N3 N 0.8714(2) 0.5790(2) 0.76157(19) 0.0269(6) Uani 1 1 d . B 1
C22 C 0.5579(3) 0.6688(2) 0.8220(2) 0.0273(7) Uani 1 1 d . B 1
C19 C 0.7919(3) 0.7943(2) 0.6454(2) 0.0228(6) Uani 1 1 d . B 1
C15 C 0.7596(4) 0.8205(4) 0.9822(3) 0.0504(11) Uani 1 1 d . B 1
H15 H 0.7834 0.8316 1.0322 0.061 Uiso 1 1 calc R B 1
C21 C 0.9330(3) 0.8449(3) 0.5481(3) 0.0340(8) Uani 1 1 d . B 1
H21 H 0.9850 0.8489 0.4992 0.041 Uiso 1 1 calc R B 1
C17 C 0.7638(3) 0.8509(3) 0.8293(3) 0.0330(8) Uani 1 1 d . B 1
C18 C 0.7855(3) 0.9167(3) 0.7471(3) 0.0359(8) Uani 1 1 d . B 1
H18A H 0.7185 0.9543 0.7364 0.043 Uiso 1 1 calc R B 1
H18B H 0.8344 0.9613 0.7551 0.043 Uiso 1 1 calc R B 1
C20 C 0.9167(3) 0.9012(3) 0.6115(3) 0.0339(8) Uani 1 1 d . B 1
H20 H 0.9552 0.9520 0.6152 0.041 Uiso 1 1 calc R B 1
C13 C 0.6583(3) 0.7368(3) 0.9091(2) 0.0331(8) Uani 1 1 d . B 1
C24 C 0.4257(3) 0.6099(3) 0.9248(2) 0.0338(8) Uani 1 1 d . B 1
C23 C 0.4977(3) 0.6432(3) 0.9682(2) 0.0339(8) Uani 1 1 d . B 1
C16 C 0.7953(4) 0.8721(3) 0.9039(3) 0.0431(10) Uani 1 1 d . B 1
H16 H 0.8399 0.9204 0.9014 0.052 Uiso 1 1 calc R B 1
C14 C 0.6888(4) 0.7526(3) 0.9862(3) 0.0407(9) Uani 1 1 d . B 1
H14 H 0.6625 0.7186 1.0385 0.049 Uiso 1 1 calc R B 1
N10 N 0.4659(2) 0.6262(2) 0.83604(19) 0.0290(6) Uani 1 1 d . B 1
N9 N 0.5794(3) 0.6781(2) 0.90397(18) 0.0295(6) Uani 1 1 d . B 1
N7 N 0.8314(2) 0.8691(2) 0.6704(2) 0.0282(6) Uani 1 1 d . B 1
C37 C 0.8530(3) 0.7012(2) 0.5177(2) 0.0284(7) Uani 1 1 d . B 1
H37A H 0.8139 0.7263 0.4702 0.034 Uiso 1 1 calc R B 1
H37B H 0.8141 0.6513 0.5531 0.034 Uiso 1 1 calc R B 1
C25 C 0.9361(3) 0.6437(3) 0.7893(2) 0.0322(8) Uani 1 1 d . B 1
H25A H 0.9019 0.7091 0.7805 0.039 Uiso 1 1 calc R B 1
H25B H 1.0062 0.6410 0.7533 0.039 Uiso 1 1 calc R B 1
C38 C 0.9651(3) 0.6574(3) 0.4816(2) 0.0295(7) Uani 1 1 d . B 1
H38A H 1.0042 0.7073 0.4462 0.035 Uiso 1 1 calc R B 1
H38B H 0.9584 0.6092 0.4449 0.035 Uiso 1 1 calc R B 1
C41 C 0.4011(3) 0.6171(3) 0.7688(3) 0.0386(9) Uani 1 1 d . B 1
H41A H 0.3606 0.5618 0.7865 0.046 Uiso 1 1 calc R B 1
H41B H 0.4488 0.6060 0.7155 0.046 Uiso 1 1 calc R B 1
C39 C 1.0288(3) 0.6107(3) 0.5536(2) 0.0321(8) Uani 1 1 d . B 1
H39A H 1.0307 0.6579 0.5925 0.038 Uiso 1 1 calc R B 1
H39B H 0.9917 0.5581 0.5864 0.038 Uiso 1 1 calc R B 1
C26 C 0.9517(3) 0.6202(3) 0.8833(3) 0.0393(9) Uani 1 1 d . B 1
H26A H 0.8828 0.6303 0.9199 0.047 Uiso 1 1 calc R B 1
H26B H 0.9790 0.5528 0.8939 0.047 Uiso 1 1 calc R B 1
C42 C 0.3233(3) 0.7074(3) 0.7526(3) 0.0396(9) Uani 1 1 d . B 1
H42A H 0.2726 0.7158 0.8048 0.048 Uiso 1 1 calc R B 1
H42B H 0.3635 0.7631 0.7390 0.048 Uiso 1 1 calc R B 1
C29 C 0.4969(4) 0.9501(3) 0.7994(3) 0.0411(9) Uani 1 1 d . B 1
H29A H 0.4879 1.0199 0.7959 0.049 Uiso 1 1 calc R B 1
H29B H 0.5633 0.9270 0.8219 0.049 Uiso 1 1 calc R B 1
C43 C 0.2613(4) 0.7021(4) 0.6787(4) 0.0573(13) Uani 1 1 d . B 1
H43A H 0.3120 0.6938 0.6264 0.069 Uiso 1 1 calc R B 1
H43B H 0.2213 0.6462 0.6922 0.069 Uiso 1 1 calc R B 1
C27 C 1.0293(4) 0.6820(4) 0.9062(3) 0.0495(11) Uani 1 1 d . B 1
H27A H 1.0023 0.7493 0.8950 0.059 Uiso 1 1 calc R B 1
H27B H 1.0983 0.6715 0.8698 0.059 Uiso 1 1 calc R B 1
C30 C 0.4026(4) 0.9096(4) 0.8608(3) 0.0542(12) Uani 1 1 d . B 1
H30A H 0.3361 0.9360 0.8397 0.065 Uiso 1 1 calc R B 1
H30B H 0.4094 0.8403 0.8607 0.065 Uiso 1 1 calc R B 1
C44 C 0.1850(4) 0.7901(4) 0.6631(4) 0.0720(17) Uani 1 1 d . B 1
H44A H 0.1286 0.7936 0.7116 0.108 Uiso 1 1 calc R B 1
H44B H 0.1546 0.7872 0.6120 0.108 Uiso 1 1 calc R B 1
H44C H 0.2230 0.8463 0.6556 0.108 Uiso 1 1 calc R B 1
C31 C 0.3960(6) 0.9319(5) 0.9521(4) 0.0807(19) Uani 1 1 d U B 1
H31A H 0.3876 1.0012 0.9528 0.097 Uiso 1 1 calc R B 1
H31B H 0.4626 0.9063 0.9734 0.097 Uiso 1 1 calc R B 1
C35 C 0.3178(3) 1.0141(3) 0.5220(3) 0.0441(10) Uani 1 1 d . B 1
H35 H 0.2753 1.0312 0.4786 0.053 Uiso 1 1 calc R B 1
C36 C 0.3895(3) 0.9310(3) 0.5190(3) 0.0341(8) Uani 1 1 d . B 1
H36 H 0.3967 0.8929 0.4743 0.041 Uiso 1 1 calc R B 1
C33 C 0.3665(3) 1.0481(3) 0.6560(3) 0.0406(9) Uani 1 1 d . B 1
H33 H 0.3589 1.0862 0.7007 0.049 Uiso 1 1 calc R B 1
C34 C 0.3075(4) 1.0718(3) 0.5870(3) 0.0470(11) Uani 1 1 d . B 1
H34 H 0.2603 1.1280 0.5852 0.056 Uiso 1 1 calc R B 1
C48 C 0.4752(4) 0.6419(3) 1.0587(3) 0.0453(10) Uani 1 1 d . B 1
H48 H 0.5206 0.6652 1.0897 0.054 Uiso 1 1 calc R B 1
C47 C 0.3817(4) 0.6037(3) 1.0986(3) 0.0505(12) Uani 1 1 d . B 1
H47 H 0.3640 0.6022 1.1582 0.061 Uiso 1 1 calc R B 1
C45 C 0.3344(4) 0.5705(3) 0.9658(3) 0.0437(10) Uani 1 1 d . B 1
H45 H 0.2887 0.5467 0.9354 0.052 Uiso 1 1 calc R B 1
C46 C 0.3137(4) 0.5679(3) 1.0548(3) 0.0500(12) Uani 1 1 d . B 1
H46 H 0.2528 0.5415 1.0853 0.060 Uiso 1 1 calc R B 1
C40 C 1.1443(3) 0.5721(3) 0.5196(3) 0.0395(9) Uani 1 1 d . B 1
H40A H 1.1433 0.5298 0.4770 0.059 Uiso 1 1 calc R B 1
H40B H 1.1775 0.5373 0.5664 0.059 Uiso 1 1 calc R B 1
H40C H 1.1844 0.6250 0.4939 0.059 Uiso 1 1 calc R B 1
C28 C 1.0448(6) 0.6599(6) 0.9999(4) 0.0853(14) Uani 1 1 d . B 1
H28A H 0.9762 0.6670 1.0362 0.128 Uiso 1 1 calc R B 1
H28B H 1.0905 0.7036 1.0129 0.128 Uiso 1 1 calc R B 1
H28C H 1.0776 0.5950 1.0101 0.128 Uiso 1 1 calc R B 1
C32 C 0.3026(6) 0.8891(6) 1.0115(4) 0.0853(14) Uani 1 1 d U B 1
H32A H 0.2363 0.9251 0.9993 0.128 Uiso 1 1 calc R B 1
H32B H 0.3101 0.8920 1.0704 0.128 Uiso 1 1 calc R B 1
H32C H 0.3025 0.8232 1.0022 0.128 Uiso 1 1 calc R B 1
F7 F 0.2907(8) 0.4415(4) 0.6907(4) 0.097(3) Uani 0.570(9) 1 d PD A 1
F8 F 0.1611(7) 0.3082(6) 0.8216(5) 0.234(5) Uani 1 1 d D . .
F10 F 0.1681(5) 0.4589(5) 0.7847(8) 0.265(6) Uani 1 1 d D . .
F9 F 0.3056(9) 0.2827(5) 0.7121(6) 0.147(6) Uani 0.570(9) 1 d PD A 1
F12' F 0.2420(8) 0.4017(6) 0.8541(5) 0.071(3) Uani 0.430(9) 1 d P A 2
F12 F 0.3261(9) 0.3757(7) 0.8178(7) 0.132(6) Uani 0.570(9) 1 d PD A 1
F9' F 0.2836(11) 0.2582(7) 0.8084(6) 0.125(6) Uani 0.430(9) 1 d P A 2
F7' F 0.3505(11) 0.3982(14) 0.7314(8) 0.143(8) Uani 0.430(9) 1 d P A 2

loop_
_atom_site_aniso_label
_atom_site_aniso_U_11
_atom_site_aniso_U_22
_atom_site_aniso_U_33
_atom_site_aniso_U_23
_atom_site_aniso_U_13
_atom_site_aniso_U_12
F11 0.61(2) 0.283(11) 0.155(6) 0.062(7) -0.226(10) -0.270(14)
Ru1 0.02332(14) 0.01861(13) 0.02283(14) -0.00031(9) -0.00496(10) 0.00013(9)
P2 0.0464(7) 0.0738(9) 0.0384(6) -0.0019(6) -0.0078(5) -0.0082(6)
P1 0.0872(10) 0.0283(5) 0.0634(8) 0.0041(5) -0.0310(7) -0.0159(6)
N1 0.0209(13) 0.0228(13) 0.0245(13) -0.0002(11) -0.0027(11) -0.0044(10)
N6 0.0308(15) 0.0246(14) 0.0286(15) -0.0052(11) -0.0083(12) 0.0028(12)
N8 0.0236(14) 0.0206(13) 0.0341(15) -0.0003(11) -0.0036(12) -0.0007(11)
N5 0.0275(15) 0.0211(13) 0.0331(15) -0.0006(12) -0.0038(12) 0.0031(11)
N2 0.0255(14) 0.0190(12) 0.0290(14) 0.0003(11) -0.0044(12) 0.0002(11)
F3 0.091(3) 0.071(2) 0.114(3) -0.007(2) -0.045(2) -0.025(2)
F5 0.092(3) 0.078(2) 0.097(3) 0.046(2) -0.052(2) -0.039(2)
F1 0.148(4) 0.0539(19) 0.068(2) -0.0116(16) -0.025(2) 0.001(2)
F4 0.126(3) 0.089(3) 0.079(2) 0.004(2) -0.004(2) -0.070(3)
F6 0.228(5) 0.0425(17) 0.0566(19) -0.0060(15) -0.057(3) -0.003(2)
F2 0.132(4) 0.0410(18) 0.126(3) -0.017(2) -0.004(3) -0.001(2)
C10 0.0267(17) 0.0216(15) 0.0273(16) 0.0021(13) -0.0005(13) -0.0026(13)
C3 0.0315(19) 0.046(2) 0.0265(17) -0.0062(16) -0.0058(15) -0.0066(16)
C7 0.0229(16) 0.0250(15) 0.0238(16) -0.0009(12) -0.0016(13) -0.0020(12)
C12 0.0308(18) 0.0259(17) 0.0355(19) 0.0065(14) -0.0058(15) 0.0003(14)
C9 0.0247(17) 0.0274(17) 0.0350(19) 0.0050(14) -0.0032(14) 0.0044(13)
C1 0.0233(16) 0.0282(16) 0.0259(16) 0.0014(13) -0.0049(13) -0.0037(13)
C2 0.0261(17) 0.040(2) 0.0275(17) 0.0031(15) -0.0073(14) -0.0021(15)
C11 0.0215(16) 0.0239(16) 0.0375(19) 0.0067(14) -0.0053(14) -0.0019(13)
C8 0.0336(19) 0.0224(16) 0.0282(17) 0.0006(13) 0.0013(15) 0.0049(14)
C6 0.0276(17) 0.0223(15) 0.0338(18) -0.0050(13) -0.0043(14) -0.0033(13)
C5 0.0205(15) 0.0267(16) 0.0297(17) -0.0037(13) -0.0016(13) -0.0053(12)
C4 0.0302(19) 0.0337(19) 0.038(2) -0.0113(16) -0.0034(16) -0.0075(15)
N4 0.0227(14) 0.0251(13) 0.0266(14) 0.0024(11) -0.0067(11) -0.0003(11)
N3 0.0240(14) 0.0248(14) 0.0299(15) 0.0009(11) -0.0045(12) 0.0007(11)
C22 0.0318(18) 0.0220(15) 0.0255(16) -0.0012(13) -0.0040(14) 0.0056(13)
C19 0.0243(16) 0.0162(13) 0.0280(16) 0.0006(12) -0.0090(13) 0.0006(12)
C15 0.058(3) 0.060(3) 0.037(2) -0.016(2) -0.017(2) 0.002(2)
C21 0.0282(18) 0.0283(17) 0.043(2) 0.0029(15) -0.0014(16) -0.0047(14)
C17 0.038(2) 0.0270(17) 0.036(2) -0.0107(15) -0.0100(16) 0.0016(15)
C18 0.045(2) 0.0250(17) 0.040(2) -0.0057(15) -0.0098(18) -0.0065(16)
C20 0.0290(18) 0.0226(16) 0.049(2) 0.0012(15) -0.0063(16) -0.0048(14)
C13 0.037(2) 0.0278(17) 0.0324(19) -0.0022(14) -0.0076(16) 0.0049(15)
C24 0.034(2) 0.0313(18) 0.0294(18) 0.0033(15) 0.0018(15) 0.0039(15)
C23 0.039(2) 0.0290(17) 0.0270(17) 0.0048(14) -0.0003(15) 0.0077(15)
C16 0.052(3) 0.041(2) 0.042(2) -0.0158(18) -0.014(2) -0.0079(19)
C14 0.046(2) 0.048(2) 0.0281(19) -0.0036(17) -0.0124(17) 0.0006(19)
N10 0.0293(15) 0.0286(15) 0.0260(14) 0.0031(12) -0.0016(12) -0.0015(12)
N9 0.0360(17) 0.0274(14) 0.0225(14) 0.0007(11) -0.0044(12) 0.0024(12)
N7 0.0299(15) 0.0216(13) 0.0343(16) -0.0012(12) -0.0088(13) -0.0040(11)
C37 0.0275(17) 0.0249(16) 0.0319(18) -0.0026(14) -0.0036(14) -0.0008(13)
C25 0.0263(17) 0.0317(18) 0.039(2) 0.0029(15) -0.0101(15) -0.0058(14)
C38 0.0312(18) 0.0288(17) 0.0249(16) 0.0010(13) 0.0027(14) -0.0029(14)
C41 0.032(2) 0.038(2) 0.045(2) -0.0013(17) -0.0031(17) -0.0067(16)
C39 0.0315(19) 0.0325(18) 0.0294(18) -0.0027(15) 0.0002(15) 0.0002(15)
C26 0.034(2) 0.052(2) 0.033(2) -0.0017(18) -0.0086(17) -0.0066(18)
C42 0.030(2) 0.046(2) 0.042(2) -0.0023(18) -0.0056(17) -0.0026(17)
C29 0.045(2) 0.035(2) 0.040(2) -0.0069(17) -0.0032(18) 0.0056(17)
C43 0.039(2) 0.066(3) 0.069(3) 0.004(3) -0.019(2) -0.010(2)
C27 0.038(2) 0.068(3) 0.045(2) -0.003(2) -0.014(2) -0.011(2)
C30 0.059(3) 0.050(3) 0.045(3) -0.003(2) 0.006(2) 0.004(2)
C44 0.049(3) 0.074(4) 0.090(4) 0.029(3) -0.026(3) -0.016(3)
C31 0.107(5) 0.070(4) 0.057(3) -0.018(3) 0.005(3) 0.010(4)
C35 0.032(2) 0.044(2) 0.050(2) 0.015(2) -0.0098(19) 0.0020(17)
C36 0.0302(19) 0.0357(19) 0.0343(19) 0.0090(16) -0.0092(16) -0.0036(15)
C33 0.036(2) 0.0292(19) 0.050(2) 0.0046(17) -0.0012(18) 0.0068(16)
C34 0.039(2) 0.036(2) 0.059(3) 0.012(2) -0.010(2) 0.0095(17)
C48 0.060(3) 0.043(2) 0.0254(19) 0.0036(17) 0.0016(18) 0.005(2)
C47 0.053(3) 0.054(3) 0.029(2) 0.0101(19) 0.0081(19) 0.014(2)
C45 0.039(2) 0.042(2) 0.043(2) 0.0068(18) 0.0018(18) -0.0009(18)
C46 0.045(3) 0.051(3) 0.039(2) 0.014(2) 0.011(2) 0.004(2)
C40 0.032(2) 0.037(2) 0.046(2) -0.0008(18) -0.0029(17) 0.0025(16)
C28 0.081(3) 0.113(4) 0.061(3) -0.014(3) -0.003(2) -0.011(3)
C32 0.081(3) 0.113(4) 0.061(3) -0.014(3) -0.003(2) -0.011(3)
F7 0.199(10) 0.046(3) 0.050(4) 0.000(3) -0.043(5) -0.003(4)
F8 0.288(10) 0.236(8) 0.178(7) -0.086(6) 0.136(7) -0.189(8)
F10 0.104(5) 0.143(6) 0.569(19) -0.109(9) -0.079(8) 0.017(4)
F9 0.194(10) 0.050(4) 0.151(9) -0.028(4) 0.119(8) -0.016(5)
F12' 0.080(6) 0.085(6) 0.041(4) -0.021(4) -0.001(4) 0.017(5)
F12 0.127(9) 0.127(8) 0.160(11) 0.068(7) -0.109(9) -0.059(7)
F9' 0.198(13) 0.097(7) 0.066(6) -0.024(5) -0.055(7) 0.098(8)
F7' 0.120(10) 0.256(19) 0.079(8) -0.101(11) 0.060(8) -0.129(12)

loop_
_atom_type_symbol
_atom_type_description
_atom_type_scat_dispersion_real
_atom_type_scat_dispersion_imag
_atom_type_scat_source
C C 0.0033 0.0016 'International Tables Vol C Tables 4.2.6.8 and 6.1.1.4'
H H 0.0000 0.0000 'International Tables Vol C Tables 4.2.6.8 and 6.1.1.4'
N N 0.0061 0.0033 'International Tables Vol C Tables 4.2.6.8 and 6.1.1.4'
F F 0.0171 0.0103 'International Tables Vol C Tables 4.2.6.8 and 6.1.1.4'
P P 0.1023 0.0942 'International Tables Vol C Tables 4.2.6.8 and 6.1.1.4'
Ru Ru -1.2594 0.8363 'International Tables Vol C Tables 4.2.6.8 and 6.1.1.4'

loop_
_geom_angle_atom_site_label_1
_geom_angle_atom_site_label_2
_geom_angle_atom_site_label_3
_geom_angle
C10 Ru1 C22 95.41(13)
C10 Ru1 N6 98.97(13)
C22 Ru1 N6 77.89(13)
C10 Ru1 N1 77.71(13)
C22 Ru1 N1 98.27(13)
N6 Ru1 N1 174.76(11)
C10 Ru1 C7 166.00(13)
C22 Ru1 C7 91.04(13)
N6 Ru1 C7 94.53(12)
N1 Ru1 C7 89.08(12)
C10 Ru1 C19 89.84(12)
C22 Ru1 C19 167.24(13)
N6 Ru1 C19 89.83(12)
N1 Ru1 C19 94.20(11)
C7 Ru1 C19 86.46(12)
F8 P2 F11 82.0(5)
F8 P2 F12 107.8(6)
F11 P2 F12 169.3(7)
F8 P2 F9 102.1(4)
F11 P2 F9 74.0(6)
F12 P2 F9 99.3(7)
F8 P2 F10 88.5(5)
F11 P2 F10 89.3(6)
F12 P2 F10 94.9(6)
F9 P2 F10 158.6(6)
F8 P2 F7 158.3(6)
F11 P2 F7 82.7(5)
F12 P2 F7 88.8(5)
F9 P2 F7 88.5(4)
F10 P2 F7 75.8(4)
F1 P1 F6 90.7(2)
F1 P1 F5 90.7(2)
F6 P1 F5 178.3(3)
F1 P1 F2 178.7(3)
F6 P1 F2 88.4(2)
F5 P1 F2 90.2(2)
F1 P1 F4 89.3(2)
F6 P1 F4 90.2(2)
F5 P1 F4 88.9(2)
F2 P1 F4 91.6(2)
F1 P1 F3 90.3(2)
F6 P1 F3 92.4(2)
F5 P1 F3 88.6(2)
F2 P1 F3 88.9(2)
F4 P1 F3 177.4(2)
C5 N1 C1 117.5(3)
C5 N1 Ru1 126.5(2)
C1 N1 Ru1 115.9(2)
C17 N6 C13 117.9(3)
C17 N6 Ru1 126.4(3)
C13 N6 Ru1 115.8(2)
C19 N8 C21 111.2(3)
C19 N8 C37 125.8(3)
C21 N8 C37 123.0(3)
C10 N5 C12 110.6(3)
C10 N5 C29 124.7(3)
C12 N5 C29 123.5(3)
C7 N2 C8 112.0(3)
C7 N2 C6 124.0(3)
C8 N2 C6 124.0(3)
N5 C10 N4 104.8(3)
N5 C10 Ru1 141.1(3)
N4 C10 Ru1 114.1(2)
C2 C3 C4 118.6(3)
C2 C3 H3 120.7
C4 C3 H3 120.7
N2 C7 N3 103.1(3)
N2 C7 Ru1 121.4(2)
N3 C7 Ru1 135.4(2)
C11 C12 C33 122.4(4)
C11 C12 N5 108.2(3)
C33 C12 N5 129.4(4)
C8 C9 N3 106.9(3)
C8 C9 H9 126.6
N3 C9 H9 126.6
N1 C1 C2 122.4(3)
N1 C1 N4 112.5(3)
C2 C1 N4 125.1(3)
C3 C2 C1 119.1(3)
C3 C2 H2 120.5
C1 C2 H2 120.5
C12 C11 N4 104.8(3)
C12 C11 C36 121.1(3)
N4 C11 C36 134.1(4)
C9 C8 N2 106.7(3)
C9 C8 H8 126.7
N2 C8 H8 126.7
N2 C6 C5 115.8(3)
N2 C6 H6A 108.3
C5 C6 H6A 108.3
N2 C6 H6B 108.3
C5 C6 H6B 108.3
H6A C6 H6B 107.4
N1 C5 C4 121.6(3)
N1 C5 C6 117.3(3)
C4 C5 C6 120.7(3)
C5 C4 C3 119.9(3)
C5 C4 H4 120.0
C3 C4 H4 120.0
C10 N4 C11 111.5(3)
C10 N4 C1 117.3(3)
C11 N4 C1 129.9(3)
C7 N3 C9 111.4(3)
C7 N3 C25 127.3(3)
C9 N3 C25 121.0(3)
N10 C22 N9 105.2(3)
N10 C22 Ru1 141.0(3)
N9 C22 Ru1 113.7(3)
N7 C19 N8 103.3(3)
N7 C19 Ru1 120.6(2)
N8 C19 Ru1 136.0(2)
C14 C15 C16 120.1(4)
C14 C15 H15 120.0
C16 C15 H15 120.0
C20 C21 N8 106.8(3)
C20 C21 H21 126.6
N8 C21 H21 126.6
N6 C17 C16 121.6(4)
N6 C17 C18 118.1(3)
C16 C17 C18 119.6(4)
N7 C18 C17 115.5(3)
N7 C18 H18A 108.4
C17 C18 H18A 108.4
N7 C18 H18B 108.4
C17 C18 H18B 108.4
H18A C18 H18B 107.5
C21 C20 N7 106.6(3)
C21 C20 H20 126.7
N7 C20 H20 126.7
N6 C13 C14 122.9(4)
N6 C13 N9 113.0(3)
C14 C13 N9 124.0(4)
C45 C24 C23 123.3(4)
C45 C24 N10 130.0(4)
C23 C24 N10 106.6(3)
C24 C23 C48 119.7(4)
C24 C23 N9 106.0(3)
C48 C23 N9 134.2(4)
C15 C16 C17 119.2(4)
C15 C16 H16 120.4
C17 C16 H16 120.4
C15 C14 C13 117.6(4)
C15 C14 H14 121.2
C13 C14 H14 121.2
C22 N10 C24 111.6(3)
C22 N10 C41 124.9(3)
C24 N10 C41 122.2(3)
C13 N9 C22 117.5(3)
C13 N9 C23 130.1(3)
C22 N9 C23 110.6(3)
C19 N7 C20 112.1(3)
C19 N7 C18 124.9(3)
C20 N7 C18 122.9(3)
N8 C37 C38 112.3(3)
N8 C37 H37A 109.2
C38 C37 H37A 109.2
N8 C37 H37B 109.2
C38 C37 H37B 109.2
H37A C37 H37B 107.9
N3 C25 C26 113.5(3)
N3 C25 H25A 108.9
C26 C25 H25A 108.9
N3 C25 H25B 108.9
C26 C25 H25B 108.9
H25A C25 H25B 107.7
C37 C38 C39 111.8(3)
C37 C38 H38A 109.3
C39 C38 H38A 109.3
C37 C38 H38B 109.3
C39 C38 H38B 109.3
H38A C38 H38B 107.9
N10 C41 C42 111.7(3)
N10 C41 H41A 109.3
C42 C41 H41A 109.3
N10 C41 H41B 109.3
C42 C41 H41B 109.3
H41A C41 H41B 107.9
C40 C39 C38 113.1(3)
C40 C39 H39A 109.0
C38 C39 H39A 109.0
C40 C39 H39B 109.0
C38 C39 H39B 109.0
H39A C39 H39B 107.8
C27 C26 C25 111.5(3)
C27 C26 H26A 109.3
C25 C26 H26A 109.3
C27 C26 H26B 109.3
C25 C26 H26B 109.3
H26A C26 H26B 108.0
C43 C42 C41 112.4(4)
C43 C42 H42A 109.1
C41 C42 H42A 109.1
C43 C42 H42B 109.1
C41 C42 H42B 109.1
H42A C42 H42B 107.9
N5 C29 C30 111.1(4)
N5 C29 H29A 109.4
C30 C29 H29A 109.4
N5 C29 H29B 109.4
C30 C29 H29B 109.4
H29A C29 H29B 108.0
C44 C43 C42 112.4(5)
C44 C43 H43A 109.1
C42 C43 H43A 109.1
C44 C43 H43B 109.1
C42 C43 H43B 109.1
H43A C43 H43B 107.8
C26 C27 C28 112.1(5)
C26 C27 H27A 109.2
C28 C27 H27A 109.2
C26 C27 H27B 109.2
C28 C27 H27B 109.2
H27A C27 H27B 107.9
C31 C30 C29 113.3(5)
C31 C30 H30A 108.9
C29 C30 H30A 108.9
C31 C30 H30B 108.9
C29 C30 H30B 108.9
H30A C30 H30B 107.7
C30 C31 C32 111.8(6)
C30 C31 H31A 109.3
C32 C31 H31A 109.3
C30 C31 H31B 109.3
C32 C31 H31B 109.3
H31A C31 H31B 107.9
C34 C35 C36 122.2(4)
C34 C35 H35 118.9
C36 C35 H35 118.9
C35 C36 C11 116.6(4)
C35 C36 H36 121.7
C11 C36 H36 121.7
C12 C33 C34 116.0(4)
C12 C33 H33 122.0
C34 C33 H33 122.0
C35 C34 C33 121.6(4)
C35 C34 H34 119.2
C33 C34 H34 119.2
C47 C48 C23 116.0(5)
C47 C48 H48 122.0
C23 C48 H48 122.0
C46 C47 C48 123.4(4)
C46 C47 H47 118.3
C48 C47 H47 118.3
C24 C45 C46 116.7(5)
C24 C45 H45 121.7
C46 C45 H45 121.7
C47 C46 C45 120.8(4)
C47 C46 H46 119.6
C45 C46 H46 119.6
P2 F8 F9' 61.9(5)
P2 F10 F12' 59.0(4)

loop_
_geom_bond_atom_site_label_1
_geom_bond_atom_site_label_2
_geom_bond_distance
F11 P2 1.491(6)
Ru1 C10 2.018(3)
Ru1 C22 2.020(4)
Ru1 N6 2.066(3)
Ru1 N1 2.067(3)
Ru1 C7 2.109(3)
Ru1 C19 2.122(3)
P2 F8 1.452(5)
P2 F12 1.508(7)
P2 F9 1.541(6)
P2 F10 1.600(7)
P2 F7 1.618(7)
P1 F1 1.567(4)
P1 F6 1.573(3)
P1 F5 1.585(3)
P1 F2 1.590(4)
P1 F4 1.596(4)
P1 F3 1.604(4)
N1 C5 1.354(4)
N1 C1 1.360(4)
N6 C17 1.354(5)
N6 C13 1.358(5)
N8 C19 1.365(4)
N8 C21 1.393(4)
N8 C37 1.463(4)
N5 C10 1.356(4)
N5 C12 1.393(5)
N5 C29 1.471(5)
N2 C7 1.359(4)
N2 C8 1.385(4)
N2 C6 1.450(4)
C10 N4 1.392(4)
C3 C2 1.368(5)
C3 C4 1.396(6)
C3 H3 0.9300
C7 N3 1.369(4)
C12 C11 1.386(5)
C12 C33 1.391(5)
C9 C8 1.336(5)
C9 N3 1.389(4)
C9 H9 0.9300
C1 C2 1.385(5)
C1 N4 1.404(4)
C2 H2 0.9300
C11 N4 1.396(4)
C11 C36 1.396(5)
C8 H8 0.9300
C6 C5 1.511(5)
C6 H6A 0.9700
C6 H6B 0.9700
C5 C4 1.374(5)
C4 H4 0.9300
N3 C25 1.453(5)
C22 N10 1.350(5)
C22 N9 1.394(5)
C19 N7 1.353(4)
C15 C14 1.380(7)
C15 C16 1.385(7)
C15 H15 0.9300
C21 C20 1.334(6)
C21 H21 0.9300
C17 C16 1.387(5)
C17 C18 1.497(5)
C18 N7 1.465(5)
C18 H18A 0.9700
C18 H18B 0.9700
C20 N7 1.383(5)
C20 H20 0.9300
C13 C14 1.392(5)
C13 N9 1.394(5)
C24 C45 1.372(6)
C24 C23 1.388(6)
C24 N10 1.409(5)
C23 C48 1.410(5)
C23 N9 1.410(5)
C16 H16 0.9300
C14 H14 0.9300
N10 C41 1.475(5)
C37 C38 1.526(5)
C37 H37A 0.9700
C37 H37B 0.9700
C25 C26 1.519(5)
C25 H25A 0.9700
C25 H25B 0.9700
C38 C39 1.533(5)
C38 H38A 0.9700
C38 H38B 0.9700
C41 C42 1.529(6)
C41 H41A 0.9700
C41 H41B 0.9700
C39 C40 1.531(5)
C39 H39A 0.9700
C39 H39B 0.9700
C26 C27 1.509(6)
C26 H26A 0.9700
C26 H26B 0.9700
C42 C43 1.527(6)
C42 H42A 0.9700
C42 H42B 0.9700
C29 C30 1.526(6)
C29 H29A 0.9700
C29 H29B 0.9700
C43 C44 1.493(7)
C43 H43A 0.9700
C43 H43B 0.9700
C27 C28 1.512(8)
C27 H27A 0.9700
C27 H27B 0.9700
C30 C31 1.506(7)
C30 H30A 0.9700
C30 H30B 0.9700
C44 H44A 0.9600
C44 H44B 0.9600
C44 H44C 0.9600
C31 C32 1.516(9)
C31 H31A 0.9700
C31 H31B 0.9700
C35 C34 1.375(7)
C35 C36 1.389(6)
C35 H35 0.9300
C36 H36 0.9300
C33 C34 1.404(6)
C33 H33 0.9300
C34 H34 0.9300
C48 C47 1.382(7)
C48 H48 0.9300
C47 C46 1.372(7)
C47 H47 0.9300
C45 C46 1.384(6)
C45 H45 0.9300
C46 H46 0.9300
C40 H40A 0.9600
C40 H40B 0.9600
C40 H40C 0.9600
C28 H28A 0.9600
C28 H28B 0.9600
C28 H28C 0.9600
C32 H32A 0.9600
C32 H32B 0.9600
C32 H32C 0.9600
F8 F9' 1.614(13)
F10 F12' 1.627(13)

loop_
_platon_squeeze_void_nr
_platon_squeeze_void_average_x
_platon_squeeze_void_average_y
_platon_squeeze_void_average_z
_platon_squeeze_void_volume
_platon_squeeze_void_count_electrons
1 0.000 0.000 0.000 324.5 73.7
2 0.456 0.174 0.848 25.0 2.6
3 0.544 0.826 0.152 24.5 2.7
